data_1519129
loop_
_publ_author_name
'Bochmann, Manfred'
'Mazid, Muhammed A.'
'Hursthouse, Michael B.'

_publ_section_title
;
 C22H44Si4Zr
;
_journal_name_full 'Crystal Structure Report Archive'
_journal_page_first 1187
_journal_year 1993
_chemical_formula_moiety 'C22 H44 Si4 Zr'
_chemical_formula_sum 'C22 H44 Si4 Zr'
_chemical_formula_weight 512.15
_space_group_IT_number 14
_symmetry_cell_setting monoclinic
_symmetry_space_group_name_Hall '-P 2yn'
_symmetry_space_group_name_H-M 'P 1 21/n 1'
_atom_sites_solution_hydrogens geom
_atom_sites_solution_primary direct
_atom_sites_solution_secondary difmap
_cell_angle_alpha 90.00
_cell_angle_beta 99.36(2)
_cell_angle_gamma 90.00
_cell_formula_units_Z 4
_cell_length_a 12.075(6)
_cell_length_b 15.420(2)
_cell_length_c 15.571(4)
_cell_measurement_temperature 293(2)
_cell_volume 2860.7(17)
_computing_cell_refinement REFINE
_computing_data_collection 'MADNES (Pflugrath & Messerschmidt, 1989)'
_computing_data_reduction 'ABSURD (Karaulov, 1992)'
_computing_publication_material SHELXL97
_computing_structure_refinement 'SHELXL97 (Sheldrick, 2008)'
_computing_structure_solution
;
SIR92 (Altomare, Cascarano, Giacovazzo & Guaglitardi, 1993)
;
_diffrn_ambient_temperature 293(2)
_diffrn_measured_fraction_theta_full 0.85
_diffrn_measured_fraction_theta_max 0.85
_diffrn_measurement_device_type 'Delft instruments FAST area detector'
_diffrn_measurement_method 'Intensity measurements as described by Darr, Drake, Hursthouse & Malik (1993)'
_diffrn_radiation_monochromator graphite
_diffrn_radiation_source 'rotating anode generator'
_diffrn_radiation_type MoK\a
_diffrn_radiation_wavelength 0.71069
_diffrn_reflns_av_R_equivalents 0.0576
_diffrn_reflns_av_sigmaI/netI 0.2916
_diffrn_reflns_limit_h_max 16
_diffrn_reflns_limit_h_min -16
_diffrn_reflns_limit_k_max 20
_diffrn_reflns_limit_k_min -21
_diffrn_reflns_limit_l_max 14
_diffrn_reflns_limit_l_min -21
_diffrn_reflns_number 13237
_diffrn_reflns_theta_full 30.07
_diffrn_reflns_theta_max 30.07
_diffrn_reflns_theta_min 2.33
_exptl_absorpt_coefficient_mu 0.558
_exptl_absorpt_correction_type none
_exptl_crystal_colour unk
_exptl_crystal_density_diffrn 1.189
_exptl_crystal_description unk
_exptl_crystal_F_000 1088
_exptl_crystal_size_max 0.2
_exptl_crystal_size_mid 0.2
_exptl_crystal_size_min 0.2
_refine_diff_density_max 0.978
_refine_diff_density_min -0.870
_refine_diff_density_rms 0.069
_refine_ls_extinction_coef 0.002(0)
_refine_ls_extinction_expression Fc^*^=kFc[1+0.001xFc^2^\l^3^/sin(2\q)]^-1/4^
_refine_ls_extinction_method SHELXL
_refine_ls_goodness_of_fit_all 0.487
_refine_ls_goodness_of_fit_ref 0.530
_refine_ls_hydrogen_treatment mixed
_refine_ls_matrix_type full
_refine_ls_number_parameters 257
_refine_ls_number_reflns 7120
_refine_ls_number_restraints 0
_refine_ls_restrained_S_all 0.494
_refine_ls_restrained_S_obs 0.530
_refine_ls_R_factor_all 0.1298
_refine_ls_R_factor_gt 0.0539
_refine_ls_shift/su_max 0.005
_refine_ls_shift/su_mean 0.000
_refine_ls_structure_factor_coef Fsqd
_refine_ls_weighting_details
;
calc w=1/[\s^2^(Fo^2^)+(0.0000P)^2^+0.0000P] where P=(Fo^2^+2Fc^2^)/3
;
_refine_ls_weighting_scheme calc
_refine_ls_wR_factor_all 0.1967
_refine_ls_wR_factor_ref 0.1190
_reflns_number_gt 2163
_reflns_number_total 7124
_reflns_threshold_expression >2sigma(I)
_cod_data_source_file eCrystal-1187.cif
_cod_data_source_block s92
_cod_depositor_comments
;
Citation :
Bochmann, Manfred and Mazid, Muhammed A. and Hursthouse, Michael B. (1993) 
University of Southampton, Crystal Structure Report Archive. 
(doi:10.5258/ecrystals/1187)

http://ecrystals.chem.soton.ac.uk/1187/
;
_cod_original_cell_volume 2860.8(16)
_cod_original_sg_symbol_H-M P2(1)/n
_cod_database_code 1519129

loop_
_symmetry_equiv_pos_as_xyz
'x, y, z'
'-x+1/2, y+1/2, -z+1/2'
'-x, -y, -z'
'x-1/2, -y-1/2, z-1/2'

loop_
_atom_site_aniso_label
_atom_site_aniso_U_11
_atom_site_aniso_U_22
_atom_site_aniso_U_33
_atom_site_aniso_U_23
_atom_site_aniso_U_13
_atom_site_aniso_U_12
Zr1 0.0410(3) 0.0442(3) 0.0462(3) -0.0112(3) 0.0093(2) -0.0034(3)
Si1 0.0633(12) 0.0484(10) 0.084(2) 0.0197(10) 0.0089(11) -0.0065(9)
Si2 0.0411(8) 0.0585(10) 0.0515(10) 0.0011(8) 0.0011(8) 0.0026(8)
Si3 0.0583(10) 0.0561(10) 0.0446(10) 0.0000(8) 0.0061(8) 0.0076(9)
Si4 0.0518(9) 0.0474(9) 0.0510(10) 0.0011(8) 0.0035(8) 0.0061(8)
C1 0.108(7) 0.051(4) 0.112(8) 0.010(5) 0.001(6) -0.013(4)
C2 0.166(10) 0.082(6) 0.074(6) 0.023(5) 0.012(7) -0.023(6)
C3 0.079(6) 0.108(8) 0.307(20) 0.094(10) 0.059(10) 0.003(6)
C4 0.049(3) 0.045(3) 0.057(4) -0.001(3) -0.003(3) -0.003(3)
C5 0.048(3) 0.050(3) 0.042(3) 0.003(3) 0.007(3) -0.010(3)
C6 0.047(3) 0.039(3) 0.038(3) 0.003(2) 0.004(2) 0.007(2)
C7 0.043(3) 0.045(3) 0.042(3) -0.002(2) 0.007(3) -0.001(2)
C8 0.042(3) 0.041(3) 0.058(4) -0.004(3) 0.003(3) -0.005(3)
C9 0.054(4) 0.149(9) 0.101(8) 0.017(7) 0.018(5) -0.006(5)
C10 0.085(5) 0.064(4) 0.078(6) 0.012(4) -0.012(5) 0.013(4)
C11 0.073(5) 0.119(7) 0.055(5) -0.010(5) -0.009(4) 0.025(5)
C12 0.112(7) 0.060(4) 0.079(6) 0.009(4) 0.012(5) 0.021(5)
C13 0.080(5) 0.088(5) 0.043(4) -0.007(4) 0.002(4) -0.001(4)
C14 0.074(5) 0.089(5) 0.063(5) 0.004(4) 0.020(4) -0.014(4)
C15 0.043(3) 0.051(3) 0.043(3) -0.010(3) 0.005(3) 0.003(3)
C16 0.046(3) 0.048(3) 0.042(3) -0.006(3) 0.008(3) 0.002(3)
C17 0.050(3) 0.044(3) 0.039(3) -0.004(2) 0.001(3) 0.004(3)
C18 0.048(3) 0.040(3) 0.055(4) -0.014(3) 0.005(3) -0.003(3)
C19 0.051(3) 0.051(3) 0.051(4) -0.009(3) -0.002(3) 0.007(3)
C20 0.060(4) 0.078(5) 0.071(5) 0.005(4) 0.018(4) 0.016(4)
C21 0.088(6) 0.050(4) 0.120(8) -0.006(5) 0.003(6) 0.015(4)
C22 0.082(5) 0.087(5) 0.062(5) 0.024(4) 0.005(4) -0.004(5)

loop_
_atom_site_label
_atom_site_type_symbol
_atom_site_fract_x
_atom_site_fract_y
_atom_site_fract_z
_atom_site_U_iso_or_equiv
_atom_site_thermal_displace_type
_atom_site_occupancy
_atom_site_calc_flag
_atom_site_refinement_flags
_atom_site_disorder_group
Zr1 Zr 0.08870(5) 0.06994(4) 0.06890(4) 0.0436(2) Uani 1 d . .
Si1 Si 0.2289(2) 0.26364(12) -0.0642(2) 0.0657(6) Uani 1 d . .
Si2 Si 0.40238(14) -0.00354(12) 0.17381(13) 0.0511(4) Uani 1 d . .
Si3 Si 0.0222(2) -0.00387(12) 0.30306(13) 0.0533(4) Uani 1 d . .
Si4 Si -0.1477(2) 0.25953(11) 0.04631(13) 0.0506(4) Uani 1 d . .
C1 C 0.1764(8) 0.3563(4) -0.0063(6) 0.092(3) Uani 1 d . .
H1A H 0.0966(11) 0.3513(23) -0.0094(36) 0.138 Uiso 1 calc R .
H1B H 0.1936(48) 0.4097(5) -0.0330(27) 0.138 Uiso 1 calc R .
H1C H 0.2118(40) 0.3559(24) 0.0536(12) 0.138 Uiso 1 calc R .
C2 C 0.1503(9) 0.2611(5) -0.1759(6) 0.108(4) Uani 1 d . .
H2A H 0.1593(52) 0.3154(19) -0.2041(17) 0.162 Uiso 1 calc R .
H2B H 0.0722(12) 0.2514(46) -0.1741(6) 0.162 Uiso 1 calc R .
H2C H 0.1785(41) 0.2150(31) -0.2078(15) 0.162 Uiso 1 calc R .
C3 C 0.3803(8) 0.2783(7) -0.0659(10) 0.162(7) Uani 1 d . .
H3A H 0.4024(22) 0.3356(28) -0.0462(70) 0.242 Uiso 1 calc R .
H3B H 0.3949(16) 0.2704(71) -0.1242(17) 0.242 Uiso 1 calc R .
H3C H 0.4221(9) 0.2363(50) -0.0282(58) 0.242 Uiso 1 calc R .
C4 C 0.2203(5) 0.1559(4) -0.0101(4) 0.051(2) Uani 1 d . .
C5 C 0.2052(5) 0.0748(4) -0.0520(4) 0.0465(13) Uani 1 d . .
H5 H 0.1709(5) 0.0661(4) -0.1093(4) 0.056 Uiso 1 calc R .
C6 C 0.2489(5) 0.0101(3) 0.0047(4) 0.0415(12) Uani 1 d . .
H6 H 0.2457(5) -0.0489(3) -0.0079(4) 0.050 Uiso 1 calc R .
C7 C 0.2995(5) 0.0471(4) 0.0856(4) 0.0433(13) Uani 1 d . .
C8 C 0.2800(5) 0.1377(4) 0.0749(4) 0.0477(14) Uani 1 d . .
H8 H 0.3029(5) 0.1793(4) 0.1173(4) 0.057 Uiso 1 calc R .
C9 C 0.5431(6) 0.0225(6) 0.1486(7) 0.101(3) Uani 1 d . .
H9A H 0.5505(22) -0.0013(39) 0.0928(21) 0.151 Uiso 1 calc R .
H9B H 0.5995(6) -0.0020(39) 0.1925(25) 0.151 Uiso 1 calc R .
H9C H 0.5523(23) 0.0843(6) 0.1474(45) 0.151 Uiso 1 calc R .
C10 C 0.3889(7) -0.1237(4) 0.1742(6) 0.078(2) Uani 1 d . .
H10A H 0.3190(24) -0.1393(4) 0.1919(36) 0.118 Uiso 1 calc R .
H10B H 0.4499(29) -0.1480(5) 0.2141(29) 0.118 Uiso 1 calc R .
H10C H 0.3907(49) -0.1457(5) 0.1168(10) 0.118 Uiso 1 calc R .
C11 C 0.3901(7) 0.0423(6) 0.2806(5) 0.084(3) Uani 1 d . .
H11A H 0.4498(28) 0.0206(29) 0.3235(8) 0.127 Uiso 1 calc R .
H11B H 0.3192(21) 0.0260(30) 0.2962(17) 0.127 Uiso 1 calc R .
H11C H 0.3948(46) 0.1044(6) 0.2781(11) 0.127 Uiso 1 calc R .
C12 C 0.0837(8) -0.1109(4) 0.2813(6) 0.084(3) Uani 1 d . .
H12A H 0.0712(44) -0.1514(11) 0.3255(23) 0.126 Uiso 1 calc R .
H12B H 0.1629(12) -0.1045(9) 0.2818(39) 0.126 Uiso 1 calc R .
H12C H 0.0487(37) -0.1318(19) 0.2254(18) 0.126 Uiso 1 calc R .
C13 C 0.1030(7) 0.0408(5) 0.4053(4) 0.071(2) Uani 1 d . .
H13A H 0.1819(7) 0.0356(32) 0.4038(15) 0.107 Uiso 1 calc R .
H13B H 0.0848(34) 0.0091(23) 0.4542(5) 0.107 Uiso 1 calc R .
H13C H 0.0842(34) 0.1008(11) 0.4107(18) 0.107 Uiso 1 calc R .
C14 C -0.1263(6) -0.0211(5) 0.3169(5) 0.074(2) Uani 1 d . .
H14A H -0.1291(7) -0.0612(28) 0.3637(23) 0.112 Uiso 1 calc R .
H14B H -0.1679(12) -0.0442(33) 0.2640(13) 0.112 Uiso 1 calc R .
H14C H -0.1587(15) 0.0332(8) 0.3300(35) 0.112 Uiso 1 calc R .
C15 C 0.0220(5) 0.0797(4) 0.2167(4) 0.0457(13) Uani 1 d . .
C16 C -0.0688(5) 0.1070(4) 0.1544(4) 0.0450(13) Uani 1 d . .
H16 H -0.1362(5) 0.0771(4) 0.1414(4) 0.054 Uiso 1 calc R .
C17 C -0.0454(5) 0.1856(4) 0.1139(4) 0.0449(13) Uani 1 d . .
C18 C 0.0658(5) 0.2084(4) 0.1533(4) 0.0478(14) Uani 1 d . .
H18 H 0.1049(5) 0.2575(4) 0.1407(4) 0.057 Uiso 1 calc R .
C19 C 0.1062(5) 0.1443(4) 0.2142(4) 0.052(2) Uani 1 d . .
H19 H 0.1771(5) 0.1439(4) 0.2480(4) 0.063 Uiso 1 calc R .
C20 C -0.2911(5) 0.2339(5) 0.0671(5) 0.069(2) Uani 1 d . .
H20A H -0.3444(7) 0.2706(24) 0.0319(25) 0.103 Uiso 1 calc R .
H20B H -0.2949(13) 0.2434(32) 0.1274(9) 0.103 Uiso 1 calc R .
H20C H -0.3081(17) 0.1743(11) 0.0526(32) 0.103 Uiso 1 calc R .
C21 C -0.1143(7) 0.3730(4) 0.0849(6) 0.087(3) Uani 1 d . .
H21A H -0.1631(37) 0.4128(5) 0.0496(27) 0.131 Uiso 1 calc R .
H21B H -0.0377(18) 0.3860(15) 0.0805(39) 0.131 Uiso 1 calc R .
H21C H -0.1250(50) 0.3782(12) 0.1444(14) 0.131 Uiso 1 calc R .
C22 C -0.1432(7) 0.2519(5) -0.0720(5) 0.077(2) Uani 1 d . .
H22A H -0.1444(44) 0.1921(5) -0.0890(8) 0.116 Uiso 1 calc R .
H22B H -0.0758(22) 0.2787(30) -0.0843(7) 0.116 Uiso 1 calc R .
H22C H -0.2073(24) 0.2811(29) -0.1039(5) 0.116 Uiso 1 calc R .

loop_
_atom_type_symbol
_atom_type_description
_atom_type_scat_dispersion_real
_atom_type_scat_dispersion_imag
_atom_type_scat_source
C C 0.0033 0.0016 'International Tables Vol C Tables 4.2.6.8 and 6.1.1.4'
H H 0.0000 0.0000 'International Tables Vol C Tables 4.2.6.8 and 6.1.1.4'
Si Si 0.0817 0.0704 'International Tables Vol C Tables 4.2.6.8 and 6.1.1.4'
Zr Zr -2.9673 0.5597 'International Tables Vol C Tables 4.2.6.8 and 6.1.1.4'

loop_
_geom_angle_atom_site_label_1
_geom_angle_atom_site_label_2
_geom_angle_atom_site_label_3
_geom_angle
_geom_angle_site_symmetry_1
_geom_angle_site_symmetry_3
C6 Zr1 C19 124.9(2) . .
C6 Zr1 C8 53.4(2) . .
C19 Zr1 C8 80.5(2) . .
C6 Zr1 C5 31.8(2) . .
C19 Zr1 C5 132.9(2) . .
C8 Zr1 C5 53.0(2) . .
C6 Zr1 C4 53.9(2) . .
C19 Zr1 C4 103.3(2) . .
C8 Zr1 C4 32.8(2) . .
C5 Zr1 C4 32.3(2) . .
C6 Zr1 C7 32.9(2) . .
C19 Zr1 C7 92.0(2) . .
C8 Zr1 C7 32.6(2) . .
C5 Zr1 C7 53.9(2) . .
C4 Zr1 C7 54.9(2) . .
C6 Zr1 C18 132.3(2) . .
C19 Zr1 C18 32.1(2) . .
C8 Zr1 C18 79.0(2) . .
C5 Zr1 C18 118.7(2) . .
C4 Zr1 C18 86.6(2) . .
C7 Zr1 C18 104.7(2) . .
C6 Zr1 C16 169.2(2) . .
C19 Zr1 C16 52.4(2) . .
C8 Zr1 C16 129.9(2) . .
C5 Zr1 C16 158.8(2) . .
C4 Zr1 C16 135.5(2) . .
C7 Zr1 C16 142.7(2) . .
C18 Zr1 C16 52.5(2) . .
C6 Zr1 C15 139.4(2) . .
C19 Zr1 C15 32.7(2) . .
C8 Zr1 C15 111.2(2) . .
C5 Zr1 C15 163.9(2) . .
C4 Zr1 C15 135.9(2) . .
C7 Zr1 C15 111.8(2) . .
C18 Zr1 C15 53.9(2) . .
C16 Zr1 C15 31.9(2) . .
C6 Zr1 C17 157.8(2) . .
C19 Zr1 C17 53.5(2) . .
C8 Zr1 C17 108.3(2) . .
C5 Zr1 C17 129.2(2) . .
C4 Zr1 C17 103.9(2) . .
C7 Zr1 C17 136.9(2) . .
C18 Zr1 C17 32.3(2) . .
C16 Zr1 C17 32.0(2) . .
C15 Zr1 C17 54.1(2) . .
C6 Zr1 Zr1 87.92(13) . 3
C19 Zr1 Zr1 141.5(2) . 3
C8 Zr1 Zr1 137.75(15) . 3
C5 Zr1 Zr1 85.48(13) . 3
C4 Zr1 Zr1 113.11(15) . 3
C7 Zr1 Zr1 118.60(13) . 3
C18 Zr1 Zr1 136.33(13) . 3
C16 Zr1 Zr1 91.38(14) . 3
C15 Zr1 Zr1 109.57(13) . 3
C17 Zr1 Zr1 104.04(13) . 3
C2 Si1 C3 110.4(6) . .
C2 Si1 C1 108.1(4) . .
C3 Si1 C1 109.3(5) . .
C2 Si1 C4 110.4(3) . .
C3 Si1 C4 104.0(4) . .
C1 Si1 C4 114.6(4) . .
C11 Si2 C9 108.7(4) . .
C11 Si2 C10 111.1(4) . .
C9 Si2 C10 107.5(4) . .
C11 Si2 C7 111.3(3) . .
C9 Si2 C7 106.1(4) . .
C10 Si2 C7 111.8(3) . .
C14 Si3 C13 109.6(4) . .
C14 Si3 C15 107.1(3) . .
C13 Si3 C15 107.5(3) . .
C14 Si3 C12 108.4(4) . .
C13 Si3 C12 108.3(4) . .
C15 Si3 C12 115.8(3) . .
C20 Si4 C22 109.8(4) . .
C20 Si4 C21 107.6(4) . .
C22 Si4 C21 109.8(4) . .
C20 Si4 C17 108.8(3) . .
C22 Si4 C17 113.3(3) . .
C21 Si4 C17 107.5(3) . .
Si1 C1 H1A 109.5(3) . .
Si1 C1 H1B 109.5(3) . .
H1A C1 H1B 109.5 . .
Si1 C1 H1C 109.5(3) . .
H1A C1 H1C 109.5 . .
H1B C1 H1C 109.5 . .
Si1 C2 H2A 109.5(3) . .
Si1 C2 H2B 109.5(4) . .
H2A C2 H2B 109.5 . .
Si1 C2 H2C 109.5(3) . .
H2A C2 H2C 109.5 . .
H2B C2 H2C 109.5 . .
Si1 C3 H3A 109.5(4) . .
Si1 C3 H3B 109.5(5) . .
H3A C3 H3B 109.5 . .
Si1 C3 H3C 109.5(3) . .
H3A C3 H3C 109.5 . .
H3B C3 H3C 109.5 . .
C5 C4 C8 105.2(5) . .
C5 C4 Si1 126.3(5) . .
C8 C4 Si1 122.3(4) . .
C5 C4 Zr1 73.5(3) . .
C8 C4 Zr1 73.1(4) . .
Si1 C4 Zr1 140.0(3) . .
C6 C5 C4 109.8(5) . .
C6 C5 Zr1 72.7(3) . .
C4 C5 Zr1 74.2(4) . .
C6 C5 H5 125.1(3) . .
C4 C5 H5 125.1(4) . .
Zr1 C5 H5 119.67(14) . .
C5 C6 C7 109.9(5) . .
C5 C6 Zr1 75.4(3) . .
C7 C6 Zr1 75.4(3) . .
C5 C6 H6 125.0(3) . .
C7 C6 H6 125.0(3) . .
Zr1 C6 H6 116.05(13) . .
C8 C7 C6 104.5(5) . .
C8 C7 Si2 125.1(4) . .
C6 C7 Si2 128.4(4) . .
C8 C7 Zr1 73.0(3) . .
C6 C7 Zr1 71.7(3) . .
Si2 C7 Zr1 132.0(3) . .
C7 C8 C4 110.5(5) . .
C7 C8 Zr1 74.4(3) . .
C4 C8 Zr1 74.1(3) . .
C7 C8 H8 124.7(4) . .
C4 C8 H8 124.7(3) . .
Zr1 C8 H8 118.46(15) . .
Si2 C9 H9A 109.5(3) . .
Si2 C9 H9B 109.5(3) . .
H9A C9 H9B 109.5 . .
Si2 C9 H9C 109.5(3) . .
H9A C9 H9C 109.5 . .
H9B C9 H9C 109.5 . .
Si2 C10 H10A 109.5(3) . .
Si2 C10 H10B 109.5(2) . .
H10A C10 H10B 109.5 . .
Si2 C10 H10C 109.5(3) . .
H10A C10 H10C 109.5 . .
H10B C10 H10C 109.5 . .
Si2 C11 H11A 109.5(2) . .
Si2 C11 H11B 109.5(3) . .
H11A C11 H11B 109.5 . .
Si2 C11 H11C 109.5(3) . .
H11A C11 H11C 109.5 . .
H11B C11 H11C 109.5 . .
Si3 C12 H12A 109.5(3) . .
Si3 C12 H12B 109.5(3) . .
H12A C12 H12B 109.5 . .
Si3 C12 H12C 109.5(3) . .
H12A C12 H12C 109.5 . .
H12B C12 H12C 109.5 . .
Si3 C13 H13A 109.5(3) . .
Si3 C13 H13B 109.5(3) . .
H13A C13 H13B 109.5 . .
Si3 C13 H13C 109.5(2) . .
H13A C13 H13C 109.5 . .
H13B C13 H13C 109.5 . .
Si3 C14 H14A 109.5(3) . .
Si3 C14 H14B 109.5(3) . .
H14A C14 H14B 109.5 . .
Si3 C14 H14C 109.5(3) . .
H14A C14 H14C 109.5 . .
H14B C14 H14C 109.5 . .
C16 C15 C19 104.5(5) . .
C16 C15 Si3 128.0(5) . .
C19 C15 Si3 125.8(5) . .
C16 C15 Zr1 73.8(3) . .
C19 C15 Zr1 71.8(4) . .
Si3 C15 Zr1 130.1(3) . .
C15 C16 C17 112.0(5) . .
C15 C16 Zr1 74.3(3) . .
C17 C16 Zr1 74.9(3) . .
C15 C16 H16 124.0(4) . .
C17 C16 H16 124.0(3) . .
Zr1 C16 H16 118.33(13) . .
C16 C17 C18 105.2(5) . .
C16 C17 Si4 127.6(5) . .
C18 C17 Si4 125.4(4) . .
C16 C17 Zr1 73.1(3) . .
C18 C17 Zr1 72.5(3) . .
Si4 C17 Zr1 130.8(3) . .
C19 C18 C17 108.4(5) . .
C19 C18 Zr1 72.7(3) . .
C17 C18 Zr1 75.2(3) . .
C19 C18 H18 125.8(3) . .
C17 C18 H18 125.8(3) . .
Zr1 C18 H18 118.22(15) . .
C18 C19 C15 109.9(5) . .
C18 C19 Zr1 75.1(3) . .
C15 C19 Zr1 75.5(3) . .
C18 C19 H19 125.1(3) . .
C15 C19 H19 125.1(3) . .
Zr1 C19 H19 116.15(14) . .
Si4 C20 H20A 109.5(2) . .
Si4 C20 H20B 109.5(3) . .
H20A C20 H20B 109.5 . .
Si4 C20 H20C 109.5(2) . .
H20A C20 H20C 109.5 . .
H20B C20 H20C 109.5 . .
Si4 C21 H21A 109.5(3) . .
Si4 C21 H21B 109.5(3) . .
H21A C21 H21B 109.5 . .
Si4 C21 H21C 109.5(3) . .
H21A C21 H21C 109.5 . .
H21B C21 H21C 109.5 . .
Si4 C22 H22A 109.5(2) . .
Si4 C22 H22B 109.5(3) . .
H22A C22 H22B 109.5 . .
Si4 C22 H22C 109.5(3) . .
H22A C22 H22C 109.5 . .
H22B C22 H22C 109.5 . .

loop_
_geom_bond_atom_site_label_1
_geom_bond_atom_site_label_2
_geom_bond_distance
_geom_bond_site_symmetry_2
Zr1 C6 2.494(6) .
Zr1 C19 2.515(6) .
Zr1 C8 2.523(6) .
Zr1 C5 2.528(6) .
Zr1 C4 2.537(7) .
Zr1 C7 2.541(6) .
Zr1 C18 2.546(5) .
Zr1 C16 2.557(6) .
Zr1 C15 2.563(6) .
Zr1 C17 2.580(6) .
Si1 C2 1.842(9) .
Si1 C3 1.846(9) .
Si1 C1 1.856(9) .
Si1 C4 1.872(6) .
Si2 C11 1.836(8) .
Si2 C9 1.849(8) .
Si2 C10 1.860(7) .
Si2 C7 1.867(6) .
Si3 C14 1.860(7) .
Si3 C13 1.860(7) .
Si3 C15 1.862(6) .
Si3 C12 1.863(7) .
Si4 C20 1.854(7) .
Si4 C22 1.856(8) .
Si4 C21 1.872(7) .
Si4 C17 1.874(6) .
C1 H1A 0.96 .
C1 H1B 0.96 .
C1 H1C 0.96 .
C2 H2A 0.96 .
C2 H2B 0.96 .
C2 H2C 0.96 .
C3 H3A 0.96 .
C3 H3B 0.96 .
C3 H3C 0.96 .
C4 C5 1.410(8) .
C4 C8 1.428(8) .
C5 C6 1.378(7) .
C5 H5 0.93 .
C6 C7 1.427(7) .
C6 H6 0.93 .
C7 C8 1.422(7) .
C8 H8 0.93 .
C9 H9A 0.96 .
C9 H9B 0.96 .
C9 H9C 0.96 .
C10 H10A 0.96 .
C10 H10B 0.96 .
C10 H10C 0.96 .
C11 H11A 0.96 .
C11 H11B 0.96 .
C11 H11C 0.96 .
C12 H12A 0.96 .
C12 H12B 0.96 .
C12 H12C 0.96 .
C13 H13A 0.96 .
C13 H13B 0.96 .
C13 H13C 0.96 .
C14 H14A 0.96 .
C14 H14B 0.96 .
C14 H14C 0.96 .
C15 C16 1.405(8) .
C15 C19 1.428(8) .
C16 C17 1.415(8) .
C16 H16 0.93 .
C17 C18 1.427(8) .
C18 C19 1.401(8) .
C18 H18 0.93 .
C19 H19 0.93 .
C20 H20A 0.96 .
C20 H20B 0.96 .
C20 H20C 0.96 .
C21 H21A 0.96 .
C21 H21B 0.96 .
C21 H21C 0.96 .
C22 H22A 0.96 .
C22 H22B 0.96 .
C22 H22C 0.96 .
